data_7038958
loop_
_publ_author_name
'Huang, Da-Wei'
'Liu, Yi-Hung'
'Peng, Shie-Ming'
'Liu, Shiuh-Tzung'

_publ_section_title
;
 Dinickel complexes with anthyridine-based ligands.
;
_journal_issue 19
_journal_name_full 'Dalton transactions (Cambridge, England : 2003)'
_journal_page_first 8265
_journal_page_last 8271
_journal_paper_doi 10.1039/c6dt00567e
_journal_volume 45
_journal_year 2016
_chemical_formula_sum 'C123 H74 F30 N14 Ni4 O20'
_chemical_formula_weight 2872.80
_chemical_name_systematic
; 
 ? 
;
_space_group_IT_number 2
_symmetry_cell_setting triclinic
_symmetry_space_group_name_Hall '-P 1'
_symmetry_space_group_name_H-M 'P -1'
_atom_sites_solution_hydrogens geom
_atom_sites_solution_primary direct
_atom_sites_solution_secondary difmap
_audit_creation_method SHELXL-97
_audit_update_record
;
2016-03-16 deposited with the CCDC.
2016-04-05 downloaded from the CCDC.
;
_cell_angle_alpha 67.393(4)
_cell_angle_beta 83.433(4)
_cell_angle_gamma 77.090(4)
_cell_formula_units_Z 1
_cell_length_a 14.9352(8)
_cell_length_b 15.3568(6)
_cell_length_c 15.6578(7)
_cell_measurement_reflns_used 1090
_cell_measurement_temperature 150(2)
_cell_measurement_theta_max 16.7820
_cell_measurement_theta_min 3.1040
_cell_volume 3229.9(3)
_computing_cell_refinement
; 
CrysAlisPro, Agilent Technologies, 
Version 1.171.37.35 (release 13-08-2014 CrysAlis171 .NET) 
(compiled Aug 13 2014,18:06:01) 
Empirical absorption correction using spherical harmonics, 
 implemented in SCALE3 ABSPACK scaling algorithm. 
;
_computing_data_collection
; 
CrysAlisPro, Agilent Technologies, 
Version 1.171.37.35 (release 13-08-2014 CrysAlis171 .NET) 
(compiled Aug 13 2014,18:06:01) 
Empirical absorption correction using spherical harmonics, 
 implemented in SCALE3 ABSPACK scaling algorithm. 
;
_computing_data_reduction
; 
CrysAlisPro, Agilent Technologies, 
Version 1.171.37.35 (release 13-08-2014 CrysAlis171 .NET) 
(compiled Aug 13 2014,18:06:01) 
Empirical absorption correction using spherical harmonics, 
 implemented in SCALE3 ABSPACK scaling algorithm. 
;
_computing_molecular_graphics SHELXTL
_computing_publication_material SHELXTL
_computing_structure_refinement 'SHELXL-97 (Sheldrick, 1997)'
_computing_structure_solution 'SHELXS-97 (Sheldrick, 1990)'
_diffrn_ambient_temperature 150(2)
_diffrn_detector_area_resol_mean 10.2496
_diffrn_measured_fraction_theta_full 0.970
_diffrn_measured_fraction_theta_max 0.970
_diffrn_measurement_device_type 'Xcalibur, Atlas, Gemini'
_diffrn_radiation_monochromator graphite
_diffrn_radiation_source 'fine-focus sealed tube'
_diffrn_radiation_type MoK\a
_diffrn_radiation_wavelength 0.71073
_diffrn_reflns_av_R_equivalents 0.0593
_diffrn_reflns_av_sigmaI/netI 0.0901
_diffrn_reflns_limit_h_max 18
_diffrn_reflns_limit_h_min -18
_diffrn_reflns_limit_k_max 19
_diffrn_reflns_limit_k_min -17
_diffrn_reflns_limit_l_max 20
_diffrn_reflns_limit_l_min -20
_diffrn_reflns_number 36500
_diffrn_reflns_theta_full 27.50
_diffrn_reflns_theta_max 27.50
_diffrn_reflns_theta_min 2.88
_exptl_absorpt_coefficient_mu 0.688
_exptl_absorpt_correction_T_max 1.00000
_exptl_absorpt_correction_T_min 0.94043
_exptl_absorpt_correction_type multi-scan
_exptl_absorpt_process_details
; 
CrysAlisPro, Agilent Technologies, 
Version 1.171.37.35 (release 13-08-2014 CrysAlis171 .NET) 
(compiled Aug 13 2014,18:06:01) 
Empirical absorption correction using spherical harmonics, 
 implemented in SCALE3 ABSPACK scaling algorithm. 
;
_exptl_crystal_colour yellow
_exptl_crystal_density_diffrn 1.477
_exptl_crystal_density_method 'not measured'
_exptl_crystal_description column
_exptl_crystal_F_000 1452
_exptl_crystal_size_max 0.20
_exptl_crystal_size_mid 0.15
_exptl_crystal_size_min 0.10
_refine_diff_density_max 2.034
_refine_diff_density_min -0.541
_refine_diff_density_rms 0.120
_refine_ls_extinction_method none
_refine_ls_goodness_of_fit_ref 1.138
_refine_ls_hydrogen_treatment mixed
_refine_ls_matrix_type full
_refine_ls_number_parameters 1000
_refine_ls_number_reflns 14405
_refine_ls_number_restraints 152
_refine_ls_restrained_S_all 1.165
_refine_ls_R_factor_all 0.1599
_refine_ls_R_factor_gt 0.0940
_refine_ls_shift/su_max 0.006
_refine_ls_shift/su_mean 0.000
_refine_ls_structure_factor_coef Fsqd
_refine_ls_weighting_details 'calc w=1/[\s^2^(Fo^2^)+(0.1000P)^2^+7.4492P] where P=(Fo^2^+2Fc^2^)/3'
_refine_ls_weighting_scheme calc
_refine_ls_wR_factor_gt 0.2298
_refine_ls_wR_factor_ref 0.2715
_reflns_number_gt 8139
_reflns_number_total 14405
_reflns_threshold_expression >2sigma(I)
_cod_data_source_file c6dt00567e2.cif
_cod_data_source_block ic17459
_cod_depositor_comments
;
The following automatic conversions were performed:

'_symmetry_cell_setting' value 'Triclinic' changed to 'triclinic'
according to
/usr/data/users/saulius/crontab/automatic-downloads/rss-feeds/RSC/lib/dictionaries/cif_core.dic
dictionary named 'cif_core.dic' version 2.4.2 from 2011-04-26.

Automatic conversion script
Id: cif_fix_values 4268 2015-11-12 08:31:59Z antanas 

 Adding full bibliography for 7038958--7038959.cif.
;
_cod_original_sg_symbol_H-M P-1
_cod_database_code 7038958

loop_
_symmetry_equiv_pos_as_xyz
'x, y, z'
'-x, -y, -z'

loop_
_atom_site_label
_atom_site_type_symbol
_atom_site_fract_x
_atom_site_fract_y
_atom_site_fract_z
_atom_site_U_iso_or_equiv
_atom_site_adp_type
_atom_site_occupancy
_atom_site_symmetry_multiplicity
_atom_site_calc_flag
_atom_site_refinement_flags
_atom_site_disorder_assembly
_atom_site_disorder_group
Ni1 Ni 0.39618(5) -1.10773(5) 0.86095(5) 0.0372(2) Uani 1 1 d D . .
Ni2 Ni 0.20086(6) -0.90076(6) 0.58502(6) 0.0446(3) Uani 1 1 d D . .
O10 O -0.0608(3) -1.1279(5) 0.9392(4) 0.0780(17) Uani 1 1 d . A .
N1 N 0.5326(3) -1.0903(3) 0.8555(4) 0.0405(12) Uani 1 1 d . A .
N2 N 0.4143(3) -1.1295(3) 0.9928(3) 0.0397(12) Uani 1 1 d . A .
N3 N 0.2601(3) -1.1231(4) 0.9257(4) 0.0405(12) Uani 1 1 d . A .
N4 N 0.1783(3) -1.0680(4) 0.7936(4) 0.0458(13) Uani 1 1 d . A .
N5 N 0.0969(3) -0.9811(4) 0.6606(4) 0.0453(13) Uani 1 1 d . A .
N6 N 0.1079(4) -0.8657(4) 0.4893(4) 0.0472(13) Uani 1 1 d . A .
N7 N 0.2696(4) -0.8237(4) 0.4661(4) 0.0494(14) Uani 1 1 d . A .
C1 C 0.5875(4) -1.0670(5) 0.7812(5) 0.0462(16) Uani 1 1 d . . .
H1A H 0.5664 -1.0623 0.7243 0.055 Uiso 1 1 calc R A .
C2 C 0.6741(5) -1.0492(5) 0.7820(5) 0.0580(19) Uani 1 1 d . A .
H2A H 0.7118 -1.0327 0.7273 0.070 Uiso 1 1 calc R . .
C3 C 0.7034(5) -1.0564(6) 0.8649(6) 0.064(2) Uani 1 1 d . . .
H3A H 0.7627 -1.0452 0.8683 0.077 Uiso 1 1 calc R A .
C4 C 0.6472(5) -1.0798(5) 0.9429(5) 0.0543(18) Uani 1 1 d . A .
H4A H 0.6667 -1.0844 1.0004 0.065 Uiso 1 1 calc R . .
C5 C 0.5611(4) -1.0967(4) 0.9360(4) 0.0422(15) Uani 1 1 d . . .
C6 C 0.4955(4) -1.1234(4) 1.0161(4) 0.0395(14) Uani 1 1 d . A .
C7 C 0.5132(5) -1.1461(5) 1.1080(5) 0.0496(17) Uani 1 1 d . . .
H7A H 0.5709 -1.1419 1.1246 0.059 Uiso 1 1 calc RD A .
C8 C 0.4472(5) -1.1741(5) 1.1739(5) 0.060(2) Uani 1 1 d . A .
H8A H 0.4578 -1.1876 1.2369 0.072 Uiso 1 1 calc R . .
C9 C 0.3634(5) -1.1833(5) 1.1494(5) 0.0550(18) Uani 1 1 d . . .
H9A H 0.3176 -1.2052 1.1953 0.066 Uiso 1 1 calc R A .
C10 C 0.3494(5) -1.1600(5) 1.0579(4) 0.0452(15) Uani 1 1 d . A .
C11 C 0.2638(4) -1.1610(4) 1.0193(4) 0.0446(15) Uani 1 1 d . . .
C12 C 0.1910(5) -1.1969(5) 1.0756(5) 0.0562(18) Uani 1 1 d . A .
H12A H 0.1948 -1.2225 1.1410 0.067 Uiso 1 1 calc R . .
C13 C 0.1130(5) -1.1944(6) 1.0342(5) 0.0576(19) Uani 1 1 d . . .
H13A H 0.0640 -1.2219 1.0713 0.069 Uiso 1 1 calc R A .
C14 C 0.1062(4) -1.1519(5) 0.9387(5) 0.0506(17) Uani 1 1 d . A .
C15 C 0.1812(4) -1.1155(4) 0.8876(4) 0.0409(14) Uani 1 1 d . . .
C16 C 0.0227(5) -1.1513(6) 0.8925(5) 0.0572(19) Uani 1 1 d . . .
C17 C 0.0206(4) -1.0837(5) 0.7930(5) 0.0523(17) Uani 1 1 d . A .
C18 C 0.0971(4) -1.0442(4) 0.7490(5) 0.0435(15) Uani 1 1 d . . .
C19 C -0.0567(5) -1.0577(5) 0.7412(6) 0.061(2) Uani 1 1 d . . .
H19A H -0.1100 -1.0832 0.7686 0.073 Uiso 1 1 calc R A .
C20 C -0.0574(5) -0.9947(5) 0.6496(6) 0.059(2) Uani 1 1 d . A .
H20A H -0.1101 -0.9776 0.6136 0.070 Uiso 1 1 calc R . .
C21 C 0.0203(4) -0.9574(5) 0.6120(5) 0.0495(17) Uani 1 1 d . . .
C22 C 0.0264(5) -0.8884(5) 0.5150(5) 0.0499(17) Uani 1 1 d . A .
C23 C -0.0460(5) -0.8500(5) 0.4536(6) 0.061(2) Uani 1 1 d . . .
H23A H -0.1040 -0.8683 0.4714 0.073 Uiso 1 1 calc R A .
C24 C -0.0304(5) -0.7855(6) 0.3672(6) 0.067(2) Uani 1 1 d . A .
H24A H -0.0787 -0.7566 0.3246 0.080 Uiso 1 1 calc R . .
C25 C 0.0556(5) -0.7622(5) 0.3417(6) 0.064(2) Uani 1 1 d . . .
H25A H 0.0671 -0.7177 0.2817 0.076 Uiso 1 1 calc R A .
C26 C 0.1240(5) -0.8048(5) 0.4052(5) 0.0524(17) Uani 1 1 d . A .
C27 C 0.2194(5) -0.7873(5) 0.3892(5) 0.0534(17) Uani 1 1 d . . .
C28 C 0.2580(6) -0.7414(5) 0.3034(5) 0.061(2) Uani 1 1 d . A .
H28A H 0.2215 -0.7148 0.2501 0.074 Uiso 1 1 calc R . .
C29 C 0.3487(6) -0.7339(6) 0.2946(5) 0.065(2) Uani 1 1 d . . .
H29A H 0.3755 -0.7032 0.2356 0.078 Uiso 1 1 calc R A .
C30 C 0.4002(5) -0.7716(6) 0.3724(5) 0.062(2) Uani 1 1 d . A .
H30A H 0.4631 -0.7672 0.3684 0.074 Uiso 1 1 calc R . .
C31 C 0.3578(5) -0.8166(5) 0.4576(5) 0.0574(19) Uani 1 1 d . . .
H31A H 0.3933 -0.8431 0.5116 0.069 Uiso 1 1 calc R A .
C32 C 0.0219(6) -1.2524(6) 0.8939(5) 0.065(2) Uani 1 1 d . A .
C33 C -0.0596(6) -1.2879(7) 0.9146(6) 0.083(3) Uani 1 1 d . . .
H33A H -0.1150 -1.2522 0.9305 0.100 Uiso 1 1 calc R A .
C34 C -0.0557(9) -1.3803(8) 0.9110(6) 0.097(4) Uani 1 1 d . A .
H34A H -0.1096 -1.4070 0.9248 0.116 Uiso 1 1 calc R . .
C35 C 0.0277(10) -1.4325(8) 0.8869(7) 0.101(3) Uani 1 1 d . . .
H35A H 0.0293 -1.4934 0.8838 0.121 Uiso 1 1 calc R A .
C36 C 0.1069(8) -1.3945(7) 0.8680(7) 0.089(3) Uani 1 1 d . A .
H36A H 0.1633 -1.4295 0.8530 0.107 Uiso 1 1 calc R . .
C37 C 0.1025(6) -1.3044(6) 0.8711(6) 0.072(2) Uani 1 1 d . . .
H37A H 0.1565 -1.2779 0.8572 0.086 Uiso 1 1 calc R A .
C38 C -0.0763(6) -1.0315(9) 0.9407(10) 0.113(4) Uani 1 1 d . . .
H38A H -0.1426 -1.0067 0.9438 0.170 Uiso 1 1 calc R A .
H38B H -0.0492 -0.9892 0.8843 0.170 Uiso 1 1 calc R . .
H38C H -0.0477 -1.0337 0.9949 0.170 Uiso 1 1 calc RD . .
O9 O 0.4060(3) -1.1044(3) 0.7293(3) 0.0404(10) Uani 1 1 d D A .
H1 H 0.369(4) -1.075(4) 0.689(4) 0.061 Uiso 1 1 d D . .
H2 H 0.412(5) -1.155(3) 0.724(5) 0.061 Uiso 1 1 d D . .
O1 O 0.4231(3) -1.2600(3) 0.9072(3) 0.0430(10) Uani 1 1 d . A .
O2 O 0.4322(4) -1.2895(3) 0.7774(3) 0.0618(13) Uani 1 1 d . A .
C39 C 0.4214(4) -1.3109(4) 0.8626(5) 0.0449(15) Uani 1 1 d . . .
C40 C 0.4060(5) -1.4137(4) 0.9163(4) 0.0462(16) Uani 1 1 d D A .
C41 C 0.3428(5) -1.4342(5) 0.9911(5) 0.0558(18) Uani 1 1 d D . .
C42 C 0.3230(6) -1.5250(5) 1.0352(5) 0.066(2) Uani 1 1 d D A .
C43 C 0.3666(7) -1.5971(5) 1.0060(6) 0.081(3) Uani 1 1 d D . .
C44 C 0.4291(7) -1.5799(5) 0.9330(6) 0.077(3) Uani 1 1 d D A .
C45 C 0.4470(6) -1.4874(5) 0.8913(5) 0.062(2) Uani 1 1 d D . .
F1 F 0.2961(3) -1.3655(3) 1.0205(3) 0.0773(14) Uani 1 1 d D A .
F2 F 0.2607(4) -1.5424(4) 1.1047(4) 0.1028(19) Uani 1 1 d D . .
F3 F 0.3469(5) -1.6852(3) 1.0481(4) 0.110(2) Uani 1 1 d D A .
F4 F 0.4712(5) -1.6500(3) 0.9042(4) 0.115(2) Uani 1 1 d D . .
F5 F 0.5107(4) -1.4760(3) 0.8217(4) 0.0908(16) Uani 1 1 d D A .
O3 O 0.2808(3) -1.0281(3) 0.5813(3) 0.0450(10) Uani 1 1 d . A .
O4 O 0.2461(3) -1.0218(3) 0.4431(3) 0.0568(12) Uani 1 1 d . A .
C46 C 0.2809(4) -1.0616(5) 0.5200(5) 0.0472(16) Uani 1 1 d . . .
C47 C 0.3273(4) -1.1682(5) 0.5458(5) 0.0482(16) Uani 1 1 d . A .
C48 C 0.3020(5) -1.2385(5) 0.6253(5) 0.0563(18) Uani 1 1 d . . .
C49 C 0.3382(6) -1.3339(6) 0.6465(6) 0.069(2) Uani 1 1 d . A .
C50 C 0.4015(7) -1.3621(6) 0.5896(8) 0.086(3) Uani 1 1 d . . .
C51 C 0.4304(7) -1.2941(8) 0.5094(8) 0.086(3) Uani 1 1 d . A .
C52 C 0.3932(5) -1.1992(6) 0.4884(6) 0.065(2) Uani 1 1 d . . .
F6 F 0.2374(3) -1.2132(3) 0.6833(3) 0.0684(12) Uani 1 1 d . A .
F7 F 0.3103(4) -1.3996(3) 0.7241(4) 0.0968(17) Uani 1 1 d . . .
F8 F 0.4397(5) -1.4554(4) 0.6086(5) 0.126(2) Uani 1 1 d . A .
F9 F 0.4941(5) -1.3210(5) 0.4497(5) 0.127(2) Uani 1 1 d . . .
F10 F 0.4226(3) -1.1348(4) 0.4090(3) 0.0832(14) Uani 1 1 d . A .
O11 O 0.1338(4) -0.7824(3) 0.6118(4) 0.0600(13) Uani 0.551(5) 1 d PD A 1
H3 H 0.0984 -0.7086 0.5578 0.090 Uiso 0.551(5) 1 d PRD A 1
H4 H 0.1111 -0.7810 0.6661 0.090 Uiso 0.551(5) 1 d PRD A 1
O5 O 0.3571(3) -0.9593(3) 0.8177(3) 0.0580(13) Uani 0.551(5) 1 d P A 1
C53 C 0.3163(5) -0.9043(4) 0.7440(5) 0.0591(16) Uani 0.551(5) 1 d PU A 1
O6 O 0.2892(3) -0.9325(3) 0.6886(3) 0.0506(11) Uani 0.551(5) 1 d P A 1
C54 C 0.2823(9) -0.8020(8) 0.7447(8) 0.0586(16) Uani 0.551(5) 1 d PDU A 1
C55 C 0.2270(9) -0.7801(7) 0.8189(8) 0.0595(16) Uani 0.551(5) 1 d PDU A 1
C56 C 0.2062(13) -0.6885(10) 0.8159(10) 0.091(6) Uani 0.551(5) 1 d PD A 1
C57 C 0.2351(13) -0.6159(9) 0.7407(11) 0.089(5) Uani 0.551(5) 1 d PD A 1
C58 C 0.2872(12) -0.6358(10) 0.6702(11) 0.089(3) Uani 0.551(5) 1 d PDU A 1
C59 C 0.3085(12) -0.7335(10) 0.6769(11) 0.089(3) Uani 0.551(5) 1 d PDU A 1
F11 F 0.1936(8) -0.8459(7) 0.8899(6) 0.122(5) Uani 0.551(5) 1 d PD A 1
F12 F 0.1606(13) -0.6679(11) 0.8839(9) 0.185(8) Uani 0.551(5) 1 d PD A 1
F13 F 0.2083(10) -0.5248(8) 0.7386(11) 0.151(6) Uani 0.551(5) 1 d PD A 1
F14 F 0.3125(9) -0.5637(7) 0.5971(10) 0.147(6) Uani 0.551(5) 1 d PD A 1
F15 F 0.3568(8) -0.7462(7) 0.6052(7) 0.107(3) Uani 0.551(5) 1 d PDU A 1
O11' O 0.2892(3) -0.9325(3) 0.6886(3) 0.0506(11) Uani 0.449(5) 1 d PD A 2
H11A H 0.3161 -0.9995 0.7323 0.076 Uiso 0.449(5) 1 d PRD A 2
H11B H 0.3322 -0.9353 0.6534 0.076 Uiso 0.449(5) 1 d PRD A 2
O7 O 0.1338(4) -0.7824(3) 0.6118(4) 0.0600(13) Uani 0.449(5) 1 d P A 2
O8 O 0.0592(8) -0.8327(7) 0.7603(8) 0.096(5) Uani 0.449(5) 1 d P A 2
C60 C 0.0708(13) -0.7722(12) 0.6712(15) 0.068(5) Uani 0.449(5) 1 d P A 2
C61 C 0.0064(11) -0.6692(11) 0.6523(10) 0.068(4) Uani 0.449(5) 1 d PDU A 2
C62 C -0.0375(11) -0.6270(11) 0.5647(11) 0.074(6) Uani 0.449(5) 1 d PD A 2
C63 C -0.0939(12) -0.5371(12) 0.5414(12) 0.081(6) Uani 0.449(5) 1 d PD A 2
C64 C -0.1078(13) -0.4923(11) 0.6050(12) 0.093(7) Uani 0.449(5) 1 d PD A 2
C65 C -0.0627(12) -0.5290(11) 0.6893(11) 0.075(4) Uani 0.449(5) 1 d PDU A 2
C66 C -0.0190(10) -0.6263(10) 0.7114(10) 0.066(4) Uani 0.449(5) 1 d PDU A 2
F16 F -0.0241(8) -0.6667(9) 0.5011(8) 0.090(4) Uani 0.449(5) 1 d PD A 2
F17 F -0.1379(9) -0.4946(8) 0.4634(8) 0.099(4) Uani 0.449(5) 1 d PD A 2
F18 F -0.1633(10) -0.4038(9) 0.5766(12) 0.138(6) Uani 0.449(5) 1 d PD A 2
F19 F -0.0829(7) -0.4726(10) 0.7377(8) 0.092(4) Uani 0.449(5) 1 d PD A 2
F20 F 0.0255(9) -0.6619(10) 0.7910(9) 0.109(4) Uani 0.449(5) 1 d PD A 2
O12 O 0.3571(3) -0.9593(3) 0.8177(3) 0.0580(13) Uani 0.50 1 d PD A 3
H12 H 0.3986 -0.9670 0.8637 0.087 Uiso 0.50 1 d PRD A 3
C67 C 0.3163(5) -0.9043(4) 0.7440(5) 0.0591(16) Uani 0.50 1 d PD A 3
H67A H 0.3547 -0.8587 0.7052 0.089 Uiso 0.50 1 calc PR A 3
H67B H 0.2576 -0.8689 0.7592 0.089 Uiso 0.50 1 calc PR A 3
H67C H 0.3050 -0.9428 0.7103 0.089 Uiso 0.50 1 calc PR A 3
O13 O -0.2625(7) -0.6566(6) 0.6875(6) 0.062(3) Uani 0.50 1 d P . .
C68 C -0.2054(13) -0.7765(14) 0.6275(12) 0.083(6) Uani 0.50 1 d P . .
H68A H -0.1606 -0.7945 0.6754 0.124 Uiso 0.50 1 calc PR . .
H68B H -0.1731 -0.7680 0.5676 0.124 Uiso 0.50 1 calc PR . .
H68C H -0.2408 -0.8275 0.6429 0.124 Uiso 0.50 1 calc PR . .
C69 C -0.2730(17) -0.6788(16) 0.6220(14) 0.134(11) Uani 0.50 1 d P . .
H69A H -0.2611 -0.6269 0.5630 0.161 Uiso 0.50 1 calc PRD . .
H69B H -0.3373 -0.6861 0.6229 0.161 Uiso 0.50 1 calc PRD . .
C70 C -0.3265(17) -0.5748(15) 0.6778(18) 0.121(9) Uani 0.50 1 d PD . .
H70A H -0.3352 -0.5395 0.6106 0.145 Uiso 0.50 1 calc PR . .
H70B H -0.3852 -0.5954 0.7045 0.145 Uiso 0.50 1 calc PR . .
C71 C -0.3181(18) -0.525(3) 0.705(4) 0.26(3) Uani 0.50 1 d P . .
H71A H -0.3124 -0.5568 0.7721 0.386 Uiso 0.50 1 calc PR . .
H71B H -0.3716 -0.4724 0.6908 0.386 Uiso 0.50 1 calc PR . .
H71C H -0.2625 -0.5000 0.6772 0.386 Uiso 0.50 1 calc PR . .

loop_
_atom_site_aniso_label
_atom_site_aniso_U_11
_atom_site_aniso_U_22
_atom_site_aniso_U_33
_atom_site_aniso_U_23
_atom_site_aniso_U_13
_atom_site_aniso_U_12
Ni1 0.0400(4) 0.0326(4) 0.0382(4) -0.0067(3) -0.0148(3) -0.0105(3)
Ni2 0.0449(5) 0.0356(4) 0.0489(5) -0.0059(4) -0.0207(4) -0.0075(3)
O10 0.046(3) 0.104(5) 0.100(4) -0.055(4) -0.006(3) -0.013(3)
N1 0.044(3) 0.031(3) 0.046(3) -0.008(2) -0.018(2) -0.009(2)
N2 0.044(3) 0.034(3) 0.042(3) -0.011(2) -0.015(2) -0.008(2)
N3 0.038(3) 0.041(3) 0.045(3) -0.015(2) -0.011(2) -0.010(2)
N4 0.037(3) 0.046(3) 0.048(3) -0.006(3) -0.013(2) -0.008(2)
N5 0.042(3) 0.034(3) 0.057(3) -0.010(3) -0.017(2) -0.005(2)
N6 0.047(3) 0.038(3) 0.052(3) -0.009(3) -0.024(3) -0.003(2)
N7 0.051(3) 0.041(3) 0.051(3) -0.007(3) -0.019(3) -0.010(3)
C1 0.048(4) 0.045(4) 0.048(4) -0.013(3) -0.013(3) -0.016(3)
C2 0.043(4) 0.067(5) 0.064(5) -0.021(4) -0.010(3) -0.013(3)
C3 0.044(4) 0.082(6) 0.077(5) -0.031(5) -0.014(4) -0.024(4)
C4 0.054(4) 0.054(4) 0.061(4) -0.017(3) -0.023(4) -0.018(3)
C5 0.043(3) 0.030(3) 0.052(4) -0.010(3) -0.022(3) -0.005(3)
C6 0.048(4) 0.023(3) 0.048(4) -0.010(3) -0.022(3) -0.003(2)
C7 0.059(4) 0.044(4) 0.049(4) -0.014(3) -0.020(3) -0.014(3)
C8 0.080(5) 0.064(5) 0.041(4) -0.019(4) -0.022(4) -0.014(4)
C9 0.063(4) 0.066(5) 0.040(4) -0.020(3) -0.006(3) -0.019(4)
C10 0.052(4) 0.044(4) 0.044(4) -0.017(3) -0.011(3) -0.012(3)
C11 0.052(4) 0.039(3) 0.046(4) -0.015(3) -0.010(3) -0.011(3)
C12 0.054(4) 0.066(5) 0.047(4) -0.016(4) 0.002(3) -0.019(4)
C13 0.045(4) 0.073(5) 0.055(4) -0.020(4) 0.005(3) -0.023(4)
C14 0.043(4) 0.055(4) 0.052(4) -0.015(3) -0.006(3) -0.013(3)
C15 0.039(3) 0.039(3) 0.047(4) -0.016(3) -0.006(3) -0.009(3)
C16 0.037(4) 0.066(5) 0.063(5) -0.016(4) 0.000(3) -0.015(3)
C17 0.040(4) 0.046(4) 0.069(5) -0.016(3) -0.013(3) -0.008(3)
C18 0.038(3) 0.035(3) 0.057(4) -0.012(3) -0.010(3) -0.008(3)
C19 0.036(4) 0.053(4) 0.090(6) -0.019(4) -0.011(4) -0.011(3)
C20 0.043(4) 0.043(4) 0.086(6) -0.015(4) -0.028(4) -0.005(3)
C21 0.038(4) 0.041(3) 0.070(5) -0.018(3) -0.020(3) -0.003(3)
C22 0.048(4) 0.038(3) 0.063(4) -0.016(3) -0.025(3) -0.001(3)
C23 0.052(4) 0.047(4) 0.081(5) -0.016(4) -0.036(4) 0.001(3)
C24 0.062(5) 0.061(5) 0.071(5) -0.015(4) -0.040(4) 0.004(4)
C25 0.068(5) 0.051(4) 0.061(5) -0.006(4) -0.029(4) -0.005(4)
C26 0.057(4) 0.039(3) 0.056(4) -0.009(3) -0.025(3) -0.003(3)
C27 0.067(5) 0.039(4) 0.048(4) -0.007(3) -0.022(3) -0.003(3)
C28 0.075(5) 0.052(4) 0.049(4) -0.004(3) -0.023(4) -0.012(4)
C29 0.073(5) 0.062(5) 0.051(4) -0.010(4) -0.005(4) -0.014(4)
C30 0.061(5) 0.063(5) 0.055(5) -0.010(4) -0.008(4) -0.016(4)
C31 0.062(5) 0.055(4) 0.051(4) -0.009(3) -0.016(3) -0.016(4)
C32 0.067(5) 0.066(5) 0.060(5) -0.013(4) -0.013(4) -0.024(4)
C33 0.081(6) 0.084(6) 0.076(6) 0.001(5) -0.019(5) -0.048(5)
C34 0.139(10) 0.089(7) 0.063(6) 0.002(5) -0.027(6) -0.064(7)
C35 0.146(11) 0.061(6) 0.083(7) -0.008(5) -0.031(7) -0.015(7)
C36 0.117(8) 0.069(6) 0.071(6) -0.010(5) -0.016(6) -0.017(6)
C37 0.080(6) 0.074(6) 0.067(5) -0.026(5) -0.002(4) -0.026(5)
C38 0.058(6) 0.128(10) 0.195(13) -0.107(10) -0.010(7) -0.009(6)
O9 0.046(2) 0.036(2) 0.039(2) -0.009(2) -0.0123(18) -0.011(2)
O1 0.055(3) 0.031(2) 0.040(2) -0.0037(19) -0.0145(19) -0.0149(19)
O2 0.100(4) 0.046(3) 0.041(3) -0.014(2) -0.003(3) -0.021(3)
C39 0.049(4) 0.036(3) 0.044(4) -0.004(3) -0.014(3) -0.012(3)
C40 0.059(4) 0.035(3) 0.044(4) -0.008(3) -0.018(3) -0.012(3)
C41 0.064(5) 0.047(4) 0.055(4) -0.009(3) -0.012(4) -0.020(4)
C42 0.084(6) 0.047(4) 0.063(5) -0.001(4) -0.013(4) -0.034(4)
C43 0.124(8) 0.038(4) 0.076(6) 0.008(4) -0.050(6) -0.038(5)
C44 0.130(8) 0.035(4) 0.071(6) -0.016(4) -0.049(6) -0.008(5)
C45 0.093(6) 0.043(4) 0.047(4) -0.014(3) -0.020(4) -0.008(4)
F1 0.091(3) 0.050(3) 0.082(3) -0.014(2) 0.022(3) -0.025(2)
F2 0.112(4) 0.074(3) 0.101(4) 0.006(3) 0.008(3) -0.054(3)
F3 0.176(6) 0.039(3) 0.109(4) 0.010(3) -0.053(4) -0.052(3)
F4 0.210(7) 0.040(3) 0.092(4) -0.025(3) -0.042(4) 0.000(3)
F5 0.134(5) 0.054(3) 0.073(3) -0.024(2) 0.002(3) 0.002(3)
O3 0.048(3) 0.043(2) 0.045(2) -0.015(2) -0.018(2) -0.006(2)
O4 0.052(3) 0.059(3) 0.056(3) -0.017(2) -0.021(2) -0.002(2)
C46 0.032(3) 0.049(4) 0.051(4) -0.003(3) -0.014(3) -0.010(3)
C47 0.045(4) 0.047(4) 0.055(4) -0.018(3) -0.018(3) -0.008(3)
C48 0.058(4) 0.056(4) 0.055(4) -0.015(4) -0.017(4) -0.013(4)
C49 0.086(6) 0.043(4) 0.077(6) -0.016(4) -0.023(5) -0.013(4)
C50 0.094(7) 0.045(5) 0.116(8) -0.025(5) -0.041(6) 0.005(5)
C51 0.072(6) 0.081(7) 0.106(8) -0.047(6) -0.011(5) 0.010(5)
C52 0.052(4) 0.064(5) 0.073(5) -0.020(4) -0.013(4) -0.004(4)
F6 0.071(3) 0.064(3) 0.065(3) -0.011(2) -0.002(2) -0.026(2)
F7 0.123(4) 0.049(3) 0.106(4) 0.000(3) -0.026(3) -0.034(3)
F8 0.147(6) 0.054(3) 0.166(6) -0.040(4) -0.039(5) 0.014(3)
F9 0.113(5) 0.110(5) 0.143(6) -0.062(4) 0.008(4) 0.025(4)
F10 0.067(3) 0.086(3) 0.080(3) -0.020(3) 0.005(2) -0.004(3)
O11 0.067(3) 0.043(3) 0.067(3) -0.016(2) -0.013(3) -0.007(2)
O5 0.068(3) 0.040(2) 0.067(3) -0.012(2) -0.039(2) -0.007(2)
C53 0.069(4) 0.035(3) 0.072(4) -0.014(3) -0.036(3) 0.000(3)
O6 0.057(3) 0.043(2) 0.051(3) -0.012(2) -0.025(2) -0.008(2)
C54 0.069(4) 0.034(3) 0.072(4) -0.015(3) -0.037(3) 0.000(3)
C55 0.069(4) 0.035(3) 0.072(4) -0.014(3) -0.036(3) 0.001(3)
C56 0.112(14) 0.096(13) 0.065(10) -0.049(10) -0.007(10) 0.018(11)
C57 0.120(15) 0.042(8) 0.112(15) -0.038(9) -0.009(12) -0.010(9)
C58 0.099(7) 0.084(6) 0.103(7) -0.051(6) 0.050(6) -0.051(6)
C59 0.098(7) 0.084(6) 0.103(7) -0.052(6) 0.050(6) -0.051(6)
F11 0.129(9) 0.094(7) 0.063(6) 0.028(5) 0.040(6) 0.015(6)
F12 0.30(2) 0.143(12) 0.102(9) -0.082(9) 0.044(11) 0.022(12)
F13 0.188(13) 0.074(7) 0.223(16) -0.097(9) -0.032(11) -0.005(8)
F14 0.157(11) 0.058(6) 0.202(14) -0.019(7) 0.051(10) -0.055(7)
F15 0.120(7) 0.084(6) 0.114(7) -0.043(5) 0.062(5) -0.037(5)
O11' 0.057(3) 0.043(2) 0.051(3) -0.012(2) -0.025(2) -0.008(2)
O7 0.067(3) 0.043(3) 0.067(3) -0.016(2) -0.013(3) -0.007(2)
O8 0.129(13) 0.040(7) 0.117(12) -0.024(8) -0.007(10) -0.020(7)
C60 0.072(12) 0.040(9) 0.097(14) -0.032(10) 0.013(11) -0.015(8)
C61 0.057(7) 0.062(8) 0.065(8) -0.005(6) -0.027(6) 0.006(6)
C62 0.044(10) 0.054(10) 0.117(17) -0.029(11) -0.006(10) 0.002(8)
C63 0.053(11) 0.100(17) 0.095(16) -0.045(14) 0.009(11) -0.010(11)
C64 0.072(13) 0.049(11) 0.15(2) -0.038(13) 0.018(14) -0.008(10)
C65 0.061(8) 0.077(8) 0.060(8) -0.011(7) -0.008(7) 0.019(7)
C66 0.055(7) 0.078(8) 0.051(7) 0.001(6) -0.032(6) -0.018(6)
F16 0.094(8) 0.091(8) 0.096(8) -0.057(7) -0.035(7) 0.015(6)
F17 0.097(9) 0.065(7) 0.098(9) -0.002(6) 0.008(7) -0.003(6)
F18 0.107(11) 0.076(9) 0.204(17) -0.053(10) 0.018(11) 0.024(8)
F19 0.053(6) 0.161(12) 0.085(8) -0.084(8) 0.000(5) 0.004(7)
F20 0.102(9) 0.122(11) 0.116(11) -0.061(9) -0.014(8) -0.012(8)
O12 0.068(3) 0.040(2) 0.067(3) -0.012(2) -0.039(2) -0.007(2)
C67 0.069(4) 0.035(3) 0.072(4) -0.014(3) -0.036(3) 0.000(3)
O13 0.070(7) 0.051(6) 0.053(6) -0.007(5) -0.003(5) -0.009(5)
C68 0.087(12) 0.106(15) 0.078(12) -0.078(12) -0.005(9) 0.016(11)
C69 0.18(3) 0.12(2) 0.094(16) -0.005(15) -0.101(17) -0.044(19)
C70 0.14(2) 0.058(12) 0.16(2) -0.059(15) 0.019(18) 0.013(13)
C71 0.073(17) 0.21(4) 0.60(9) -0.31(5) 0.09(3) -0.01(2)

loop_
_atom_type_symbol
_atom_type_description
_atom_type_scat_dispersion_real
_atom_type_scat_dispersion_imag
_atom_type_scat_source
C C 0.0033 0.0016 'International Tables Vol C Tables 4.2.6.8 and 6.1.1.4'
H H 0.0000 0.0000 'International Tables Vol C Tables 4.2.6.8 and 6.1.1.4'
N N 0.0061 0.0033 'International Tables Vol C Tables 4.2.6.8 and 6.1.1.4'
O O 0.0106 0.0060 'International Tables Vol C Tables 4.2.6.8 and 6.1.1.4'
F F 0.0171 0.0103 'International Tables Vol C Tables 4.2.6.8 and 6.1.1.4'
Ni Ni 0.3393 1.1124 'International Tables Vol C Tables 4.2.6.8 and 6.1.1.4'

loop_
_geom_angle_atom_site_label_1
_geom_angle_atom_site_label_2
_geom_angle_atom_site_label_3
_geom_angle
N2 Ni1 O9 167.3(2)
N2 Ni1 O5 95.47(19)
O9 Ni1 O5 92.72(18)
N2 Ni1 N1 78.3(2)
O9 Ni1 N1 92.32(19)
O5 Ni1 N1 87.55(18)
N2 Ni1 O1 84.86(18)
O9 Ni1 O1 87.87(17)
O5 Ni1 O1 174.75(17)
N1 Ni1 O1 97.65(17)
N2 Ni1 N3 76.89(19)
O9 Ni1 N3 112.91(18)
O5 Ni1 N3 90.07(19)
N1 Ni1 N3 154.7(2)
O1 Ni1 N3 84.90(18)
N6 Ni2 O11 87.1(2)
N6 Ni2 O6 175.9(2)
O11 Ni2 O6 89.3(2)
N6 Ni2 O3 103.4(2)
O11 Ni2 O3 169.13(19)
O6 Ni2 O3 80.05(17)
N6 Ni2 N7 78.7(2)
O11 Ni2 N7 94.8(2)
O6 Ni2 N7 103.65(19)
O3 Ni2 N7 90.0(2)
N6 Ni2 N5 77.3(2)
O11 Ni2 N5 91.6(2)
O6 Ni2 N5 100.76(19)
O3 Ni2 N5 88.09(19)
N7 Ni2 N5 154.8(2)
C16 O10 C38 112.9(7)
C1 N1 C5 119.0(5)
C1 N1 Ni1 126.9(4)
C5 N1 Ni1 113.8(4)
C6 N2 C10 120.8(5)
C6 N2 Ni1 118.8(4)
C10 N2 Ni1 119.9(4)
C15 N3 C11 118.0(5)
C15 N3 Ni1 129.7(4)
C11 N3 Ni1 111.3(4)
C15 N4 C18 120.3(5)
C18 N5 C21 118.3(5)
C18 N5 Ni2 128.7(4)
C21 N5 Ni2 112.7(4)
C22 N6 C26 121.4(6)
C22 N6 Ni2 119.4(5)
C26 N6 Ni2 118.0(4)
C31 N7 C27 118.8(6)
C31 N7 Ni2 127.0(4)
C27 N7 Ni2 113.8(4)
N1 C1 C2 123.5(6)
C3 C2 C1 117.4(7)
C4 C3 C2 120.2(6)
C3 C4 C5 118.7(7)
N1 C5 C4 121.3(6)
N1 C5 C6 115.7(5)
C4 C5 C6 123.0(6)
N2 C6 C7 120.3(6)
N2 C6 C5 113.1(5)
C7 C6 C5 126.5(5)
C8 C7 C6 119.3(6)
C7 C8 C9 120.1(6)
C10 C9 C8 118.3(7)
N2 C10 C9 121.1(6)
N2 C10 C11 113.3(5)
C9 C10 C11 125.6(6)
N3 C11 C12 122.1(6)
N3 C11 C10 115.8(6)
C12 C11 C10 122.1(6)
C13 C12 C11 118.7(7)
C12 C13 C14 120.1(6)
C13 C14 C15 117.5(6)
C13 C14 C16 120.6(6)
C15 C14 C16 121.7(6)
N3 C15 N4 115.4(5)
N3 C15 C14 123.4(6)
N4 C15 C14 121.2(6)
O10 C16 C17 109.8(6)
O10 C16 C14 112.8(6)
C17 C16 C14 111.1(5)
O10 C16 C32 104.1(6)
C17 C16 C32 107.4(6)
C14 C16 C32 111.3(6)
C19 C17 C18 117.1(7)
C19 C17 C16 121.6(6)
C18 C17 C16 121.2(6)
N5 C18 N4 115.5(5)
N5 C18 C17 122.9(6)
N4 C18 C17 121.6(6)
C17 C19 C20 120.7(6)
C21 C20 C19 118.4(6)
N5 C21 C20 122.4(6)
N5 C21 C22 114.8(6)
C20 C21 C22 122.8(6)
N6 C22 C23 121.1(7)
N6 C22 C21 114.2(5)
C23 C22 C21 124.7(6)
C24 C23 C22 117.9(7)
C23 C24 C25 120.1(7)
C26 C25 C24 118.6(7)
N6 C26 C25 120.9(7)
N6 C26 C27 113.7(6)
C25 C26 C27 125.4(7)
N7 C27 C28 120.7(7)
N7 C27 C26 114.7(6)
C28 C27 C26 124.5(6)
C29 C28 C27 120.4(7)
C28 C29 C30 119.1(7)
C29 C30 C31 118.3(7)
N7 C31 C30 122.6(7)
C37 C32 C33 121.4(9)
C37 C32 C16 118.3(7)
C33 C32 C16 120.2(8)
C32 C33 C34 117.0(10)
C35 C34 C33 120.8(10)
C36 C35 C34 119.9(10)
C35 C36 C37 119.0(11)
C32 C37 C36 121.9(9)
C39 O1 Ni1 128.4(4)
O1 C39 O2 127.8(6)
O1 C39 C40 117.9(6)
O2 C39 C40 114.2(6)
C45 C40 C41 116.1(6)
C45 C40 C39 122.5(6)
C41 C40 C39 121.3(6)
F1 C41 C42 117.1(7)
F1 C41 C40 121.2(6)
C42 C41 C40 121.7(7)
F2 C42 C43 119.8(7)
F2 C42 C41 120.8(8)
C43 C42 C41 119.4(7)
F3 C43 C42 119.6(9)
F3 C43 C44 119.8(9)
C42 C43 C44 120.6(6)
F4 C44 C43 120.6(7)
F4 C44 C45 121.6(9)
C43 C44 C45 117.8(8)
C40 C45 F5 120.8(6)
C40 C45 C44 124.4(8)
F5 C45 C44 114.8(7)
C46 O3 Ni2 126.1(4)
O4 C46 O3 128.9(7)
O4 C46 C47 115.8(6)
O3 C46 C47 115.3(5)
C48 C47 C52 116.5(7)
C48 C47 C46 121.4(7)
C52 C47 C46 122.0(6)
F6 C48 C49 118.2(7)
F6 C48 C47 119.4(7)
C49 C48 C47 122.4(8)
C50 C49 F7 119.9(8)
C50 C49 C48 120.0(8)
F7 C49 C48 120.1(9)
C49 C50 F8 121.9(10)
C49 C50 C51 119.8(8)
F8 C50 C51 118.3(10)
C52 C51 F9 119.3(10)
C52 C51 C50 119.6(9)
F9 C51 C50 121.0(9)
F10 C52 C51 118.0(8)
F10 C52 C47 120.4(7)
C51 C52 C47 121.6(8)
C53 O5 Ni1 125.7(4)
O6 C53 O5 124.5(6)
O6 C53 C54 123.2(7)
O5 C53 C54 110.5(7)
C53 O6 Ni2 146.4(4)
C59 C54 C55 118.6(10)
C59 C54 C53 116.8(11)
C55 C54 C53 124.5(9)
F11 C55 C56 117.4(12)
F11 C55 C54 122.7(10)
C56 C55 C54 119.9(11)
F12 C56 C55 121.0(13)
F12 C56 C57 119.2(13)
C55 C56 C57 119.8(11)
F13 C57 C56 117.6(13)
F13 C57 C58 121.6(13)
C56 C57 C58 120.8(11)
F14 C58 C57 119.5(12)
F14 C58 C59 123.0(11)
C57 C58 C59 117.4(11)
C54 C59 F15 122.9(12)
C54 C59 C58 123.4(11)
F15 C59 C58 113.7(11)
O8 C60 C61 110.8(15)
C66 C61 C62 117.6(12)
C66 C61 C60 127.0(13)
C62 C61 C60 114.7(13)
F16 C62 C63 116.7(13)
F16 C62 C61 124.1(12)
C63 C62 C61 119.1(13)
F17 C63 C64 118.9(13)
F17 C63 C62 122.6(14)
C64 C63 C62 118.4(14)
F18 C64 C63 114.8(14)
F18 C64 C65 120.8(14)
C63 C64 C65 124.2(13)
F19 C65 C66 133.1(13)
F19 C65 C64 114.3(12)
C66 C65 C64 111.4(12)
C61 C66 F20 118.0(13)
C61 C66 C65 125.7(13)
F20 C66 C65 112.1(13)
C69 O13 C70 105.7(13)
O13 C69 C68 111.0(15)
C71 C70 O13 122(3)

loop_
_geom_bond_atom_site_label_1
_geom_bond_atom_site_label_2
_geom_bond_distance
Ni1 N2 2.001(5)
Ni1 O9 2.031(4)
Ni1 O5 2.075(4)
Ni1 N1 2.101(5)
Ni1 O1 2.122(4)
Ni1 N3 2.184(5)
Ni2 N6 1.996(5)
Ni2 O11 2.039(5)
Ni2 O6 2.051(4)
Ni2 O3 2.070(4)
Ni2 N7 2.082(6)
Ni2 N5 2.156(5)
O10 C16 1.418(9)
O10 C38 1.454(11)
N1 C1 1.321(8)
N1 C5 1.338(8)
N2 C6 1.338(7)
N2 C10 1.345(8)
N3 C15 1.343(7)
N3 C11 1.356(8)
N4 C15 1.369(8)
N4 C18 1.376(8)
N5 C18 1.351(8)
N5 C21 1.349(8)
N6 C22 1.317(9)
N6 C26 1.322(9)
N7 C31 1.334(9)
N7 C27 1.351(8)
C1 C2 1.382(9)
C2 C3 1.374(10)
C3 C4 1.374(11)
C4 C5 1.391(9)
C5 C6 1.484(9)
C6 C7 1.387(9)
C7 C8 1.355(10)
C8 C9 1.401(10)
C9 C10 1.365(9)
C10 C11 1.481(9)
C11 C12 1.392(9)
C12 C13 1.383(10)
C13 C14 1.389(10)
C14 C15 1.393(9)
C14 C16 1.507(9)
C16 C17 1.503(10)
C16 C32 1.547(11)
C17 C19 1.383(9)
C17 C18 1.397(9)
C19 C20 1.388(11)
C20 C21 1.379(10)
C21 C22 1.488(10)
C22 C23 1.399(9)
C23 C24 1.366(11)
C24 C25 1.384(11)
C25 C26 1.377(9)
C26 C27 1.484(10)
C27 C28 1.383(10)
C28 C29 1.372(11)
C29 C30 1.372(10)
C30 C31 1.397(10)
C32 C37 1.381(12)
C32 C33 1.397(11)
C33 C34 1.430(14)
C34 C35 1.420(15)
C35 C36 1.386(15)
C36 C37 1.390(13)
O1 C39 1.236(8)
O2 C39 1.246(8)
C39 C40 1.533(8)
C40 C45 1.337(9)
C40 C41 1.400(9)
C41 F1 1.335(8)
C41 C42 1.381(9)
C42 F2 1.333(9)
C42 C43 1.362(11)
C43 F3 1.341(8)
C43 C44 1.372(12)
C44 F4 1.328(9)
C44 C45 1.390(10)
C45 F5 1.346(9)
O3 C46 1.251(8)
O4 C46 1.237(8)
C46 C47 1.541(9)
C47 C48 1.378(10)
C47 C52 1.385(11)
C48 F6 1.345(9)
C48 C49 1.365(11)
C49 C50 1.340(13)
C49 F7 1.341(9)
C50 F8 1.347(10)
C50 C51 1.387(14)
C51 C52 1.362(12)
C51 F9 1.366(11)
C52 F10 1.357(9)
O5 C53 1.265(7)
C53 O6 1.244(8)
C53 C54 1.544(13)
C54 C59 1.272(14)
C54 C55 1.449(14)
C55 F11 1.319(12)
C55 C56 1.355(14)
C56 F12 1.301(13)
C56 C57 1.380(16)
C57 F13 1.356(13)
C57 C58 1.369(15)
C58 F14 1.338(13)
C58 C59 1.427(15)
C59 F15 1.319(13)
O8 C60 1.36(2)
C60 C61 1.59(2)
C61 C66 1.308(15)
C61 C62 1.437(15)
C62 F16 1.330(14)
C62 C63 1.382(15)
C63 F17 1.315(15)
C63 C64 1.388(16)
C64 F18 1.360(14)
C64 C65 1.405(16)
C65 F19 1.324(14)
C65 C66 1.413(15)
C66 F20 1.339(14)
O13 C69 1.234(19)
O13 C70 1.37(2)
C68 C69 1.59(3)
C70 C71 1.04(3)
